data_7240493
loop_
_publ_author_name
'Huski\'c, Igor'
'Arhangelskis, Mihails'
'Fri\<s\<ci\'c, Tomislav'

_publ_section_title
;
 Solvent-free ageing reactions of rare earth element oxides: from
 geomimetic synthesis of new metal--organic materials towards a simple,
 environmentally friendly separation of scandium
;
_journal_issue 13
_journal_name_full 'Green Chemistry'
_journal_page_first 4364
_journal_page_last 4375
_journal_paper_doi 10.1039/D0GC00454E
_journal_volume 22
_journal_year 2020
_chemical_formula_moiety 'C6 Eu O13, 2(O), 3(K)'
_chemical_formula_sum 'C6 Eu K3 O15'
_chemical_formula_weight 581.33
_chemical_name_common 'catena-(potassium bis(m2-oxalato)-europium hydrate)'
_space_group_crystal_system triclinic
_space_group_IT_number 2
_space_group_name_Hall '-P 1'
_space_group_name_H-M_alt 'P -1'
_symmetry_space_group_name_H-M 'P -1'
_audit_update_record
;
2019-11-04 deposited with the CCDC.	2020-05-08 downloaded from the CCDC.
;
_cell_angle_alpha 98.255(2)
_cell_angle_beta 91.154(2)
_cell_angle_gamma 96.544(3)
_cell_formula_units_Z 2
_cell_length_a 8.4883(2)
_cell_length_b 9.3894(3)
_cell_length_c 9.7552(2)
_cell_measurement_reflns_used 20
_cell_measurement_temperature 293
_cell_measurement_theta_max 90
_cell_measurement_theta_min 3
_cell_volume 763.89(3)
_computing_cell_refinement 'TOPAS Academic v. 6'
_computing_data_collection 'Bruker DIFFRAC.SUITE'
_computing_structure_refinement 'TOPAS Academic v. 6'
_computing_structure_solution 'TOPAS Academic v. 6'
_diffrn_ambient_temperature 293
_diffrn_detector 'Position Sensitive Detector'
_diffrn_detector_type LYNXEYE
_diffrn_measurement_device_type 'Bruker D2 PHASER'
_diffrn_radiation_monochromator none
_diffrn_radiation_type 'Cu K\a~1~'
_diffrn_radiation_wavelength 1.5418
_diffrn_source 'sealed X-ray tube'
_diffrn_source_current 30
_diffrn_source_target Cu
_diffrn_source_voltage 40
_exptl_crystal_density_diffrn 2.5273(1)
_exptl_crystal_density_method 'not measured'
_exptl_crystal_description powder
_exptl_crystal_F_000 552
_pd_char_colour white
_pd_instr_location ' ?'
_pd_meas_2theta_range_inc 0.0199
_pd_meas_2theta_range_max 90.000
_pd_meas_2theta_range_min 3.010
_pd_meas_number_of_points 4264
_pd_meas_scan_method cont
_pd_prep_temperature 293
_pd_proc_2theta_range_inc 0.0199
_pd_proc_2theta_range_max 90
_pd_proc_2theta_range_min 8
_pd_proc_ls_background_function 'Chebyshev polynomial'
_pd_proc_ls_profile_function pseudo-Voigt
_pd_proc_ls_prof_R_factor 0.031
_pd_proc_ls_prof_wR_expected 0.017
_pd_proc_ls_prof_wR_factor 0.039
_pd_proc_wavelength 1.5418
_pd_spec_mounting ' 'packed powder pellet''
_pd_spec_mount_mode resflection
_pd_spec_shape flat_sheet
_refine_ls_goodness_of_fit_all 2.282
_refine_ls_hydrogen_treatment undef
_refine_ls_matrix_type full
_refine_ls_number_constraints 42
_refine_ls_number_parameters 81
_refine_ls_number_restraints 11
_refine_ls_R_I_factor 0.023
_refine_ls_weighting_scheme calc
_cod_data_source_file d0gc00454e1.cif
_cod_data_source_block Eu_K3_ox3
_cod_depositor_comments
;Adding full bibliography for 7240489--7240496.cif.

 Adding full bibliography for 7240489--7240496.cif.
;
_cod_original_cell_volume 763.90(4)
_cod_original_sg_symbol_Hall '-p 1'
_cod_original_sg_symbol_H-M P-1
_cod_database_code 7240493

loop_
_symmetry_equiv_pos_as_xyz
'x, y, z '
'-x, -y, -z '

loop_
_atom_site_label
_atom_site_type_symbol
_atom_site_symmetry_multiplicity
_atom_site_fract_x
_atom_site_fract_y
_atom_site_fract_z
_atom_site_occupancy
_atom_site_B_iso_or_equiv
Eu1 Eu 2 0.2289(5) 0.3583(5) -0.2200(4) 1 0.87(10)
O1 O 2 0.498(3) 0.475(3) -0.290(3) 1 0.87(10)
O2 O 2 0.038(3) -0.1006(18) -0.1873(19) 1 0.87(10)
O3 O 2 -0.144(3) -0.015(4) -0.383(3) 1 0.87(10)
O4 O 2 0.324(2) 0.743(2) -0.4302(19) 1 0.87(10)
O5 O 2 0.351(6) 0.579(11) -0.068(8) 1 0.87(10)
O6 O 2 0.6158(18) 0.683(4) -0.341(3) 1 0.87(10)
O7 O 2 0.552(10) 0.687(7) 0.071(10) 1 0.87(10)
O8 O 2 0.344(4) 0.184(3) -0.405(3) 1 0.87(10)
O9 O 2 -0.008(13) 0.494(9) -0.190(3) 1 0.87(10)
O10 O 2 -0.113(13) 0.627(10) -0.014(8) 1 0.87(10)
O11 O 2 0.197(2) 0.107(2) -0.1745(19) 1 0.87(10)
O12 O 2 -0.002(4) 0.205(3) -0.345(3) 1 0.87(10)
O13 O 2 0.219(2) 0.526(2) -0.388(2) 1 0.87(10)
C1 C 2 0.476(4) 0.579(3) -0.000(5) 1 0.87(10)
C2 C 2 -0.030(6) 0.531(5) -0.063(2) 1 0.87(10)
C3 C 2 0.0768(18) 0.0283(18) -0.2009(13) 1 0.87(10)
C4 C 2 -0.031(2) 0.078(3) -0.3121(18) 1 0.87(10)
C5 C 2 0.3287(18) 0.630(2) -0.3880(12) 1 0.87(10)
C6 C 2 0.4956(19) 0.595(3) -0.3372(19) 1 0.87(10)
O15 O 2 0.191(3) 0.861(3) -0.962(3) 1 0.87(10)
K2 K 2 0.0474(13) 0.3216(12) -0.6109(10) 1 0.87(10)
K3 K 2 0.3501(13) 0.7773(12) -0.7022(10) 1 0.87(10)
O14 O 2 0.552(4) 1.045(3) -0.769(3) 1 0.87(10)
K1 K 2 -0.2871(15) -0.1501(12) -0.1121(10) 1 0.87(10)

loop_
_geom_angle_atom_site_label_1
_geom_angle_atom_site_label_2
_geom_angle_atom_site_label_3
_geom_angle
_geom_angle_site_symmetry_1
_geom_angle_site_symmetry_3
_geom_angle_publ_flag
O1 Eu1 O5 63.1(16) . . ?
O1 Eu1 O8 70.4(10) . . ?
O1 Eu1 O9 122(2) . . ?
O1 Eu1 O11 120.4(8) . . ?
O1 Eu1 O12 135.2(10) . . ?
O1 Eu1 O13 64.0(7) . . ?
O1 Eu1 O10 129(2) . 2_565 ?
O1 Eu1 O7 68(2) . 2_665 ?
O5 Eu1 O8 131.8(15) . . ?
O5 Eu1 O9 81(2) . . ?
O5 Eu1 O11 129(2) . . ?
O5 Eu1 O12 152.2(16) . . ?
O5 Eu1 O13 83(2) . . ?
O5 Eu1 O10 70(3) . 2_565 ?
O5 Eu1 O7 67(2) . 2_665 ?
O8 Eu1 O9 138.6(13) . . ?
O8 Eu1 O11 66.5(8) . . ?
O8 Eu1 O12 74.1(10) . . ?
O8 Eu1 O13 88.5(8) . . ?
O8 Eu1 O10 142(2) . 2_565 ?
O7 Eu1 O8 85(2) 2_665 . ?
O9 Eu1 O11 117(2) . . ?
O9 Eu1 O12 72(2) . . ?
O9 Eu1 O13 68.5(15) . . ?
O9 Eu1 O10 65(3) . 2_565 ?
O7 Eu1 O9 136(2) 2_665 . ?
O11 Eu1 O12 65.7(8) . . ?
O11 Eu1 O13 147.9(6) . . ?
O10 Eu1 O11 76(2) 2_565 . ?
O7 Eu1 O11 69.1(17) 2_665 . ?
O12 Eu1 O13 89.0(8) . . ?
O10 Eu1 O12 96(2) 2_565 . ?
O7 Eu1 O12 134.6(18) 2_665 . ?
O10 Eu1 O13 128(2) 2_565 . ?
O7 Eu1 O13 130.9(18) 2_665 . ?
O7 Eu1 O10 77(3) 2_665 2_565 ?
Eu1 O1 C6 115.5(17) . . ?
Eu1 O5 C1 121(6) . . ?
Eu1 O7 C1 117(4) 2_665 . ?
Eu1 O9 C2 110(5) . . ?
Eu1 O10 C2 124(5) 2_565 . ?
Eu1 O11 C3 122.7(14) . . ?
Eu1 O12 C4 116(2) . . ?
Eu1 O13 C5 120.3(13) . . ?
O5 C1 O7 126(6) . . ?
O5 C1 C1 112(5) . 2_665 ?
O7 C1 C1 122(5) . 2_665 ?
O9 C2 O10 126(6) . . ?
O9 C2 C2 129(6) . 2_565 ?
O10 C2 C2 105(4) . 2_565 ?
O2 C3 O11 132(2) . . ?
O2 C3 C4 111.7(17) . . ?
O11 C3 C4 112.8(17) . . ?
O3 C4 O12 119(3) . . ?
O3 C4 C3 121(3) . . ?
O12 C4 C3 120(2) . . ?
O4 C5 O13 129.0(17) . . ?
O4 C5 C6 117.3(18) . . ?
O13 C5 C6 113.5(18) . . ?
O1 C6 O6 123(2) . . ?
O1 C6 C5 117(2) . . ?
O6 C6 C5 120(2) . . ?

loop_
_geom_bond_atom_site_label_1
_geom_bond_atom_site_label_2
_geom_bond_distance
_geom_bond_site_symmetry_2
_geom_bond_publ_flag
Eu1 O1 2.57(3) . ?
Eu1 O5 2.48(9) . ?
Eu1 O8 2.55(3) . ?
Eu1 O9 2.50(10) . ?
Eu1 O11 2.449(19) . ?
Eu1 O12 2.48(3) . ?
Eu1 O13 2.44(2) . ?
Eu1 O10 2.50(8) 2_565 ?
Eu1 O7 2.45(9) 2_665 ?
O1 C6 1.28(4) . ?
O2 C3 1.24(2) . ?
O3 C4 1.33(4) . ?
O4 C5 1.20(3) . ?
O5 C1 1.24(7) . ?
O6 C6 1.24(4) . ?
O7 C1 1.25(9) . ?
O9 C2 1.26(5) . ?
O10 C2 1.25(11) . ?
O11 C3 1.19(2) . ?
O12 C4 1.28(4) . ?
O13 C5 1.27(3) . ?
C1 C1 1.58(4) 2_665 ?
C2 C2 1.54(5) 2_565 ?
C3 C4 1.56(2) . ?
C5 C6 1.58(2) . ?
